data_1571912
loop_
_publ_author_name
'Escomel, L&#xe9;on'
'Martins, Frederico F.'
'Vendier, Laure'
'Coffinet, Ana&#xef;s'
'Queyriaux, Nicolas'
'Krewald, Vera'
'Simonneau, Antoine'

_publ_section_title
;
 Coordination of Al(C<sub>6</sub>F<sub>5</sub>)<sub>3</sub> <i>vs.</i>
 B(C<sub>6</sub>F<sub>5</sub>)<sub>3</sub> on group 6 end-on dinitrogen
 complexes: chemical and structural divergences.
;
_journal_issue 29
_journal_name_full 'Chemical science'
_journal_page_first 11321
_journal_page_last 11336
_journal_paper_doi 10.1039/d4sc02713b
_journal_volume 15
_journal_year 2024
_chemical_formula_moiety 'C38 H48 Al F15 Mo N4 P4'
_chemical_formula_sum 'C38 H48 Al F15 Mo N4 P4'
_chemical_formula_weight 1092.61
_space_group_IT_number 2
_space_group_name_Hall '-P 1'
_space_group_name_H-M_alt 'P -1'
_symmetry_cell_setting triclinic
_symmetry_space_group_name_H-M 'P -1'
_atom_sites_solution_hydrogens geom
_atom_sites_solution_primary direct
_atom_sites_solution_secondary difmap
_audit_creation_method SHELXL-97
_audit_update_record
;
2024-04-09 deposited with the CCDC.	2024-06-16 downloaded from the CCDC.
;
_cell_angle_alpha 87.584(2)
_cell_angle_beta 85.376(3)
_cell_angle_gamma 73.657(2)
_cell_formula_units_Z 4
_cell_length_a 12.0871(4)
_cell_length_b 16.7971(3)
_cell_length_c 23.8312(4)
_cell_measurement_reflns_used 23750
_cell_measurement_temperature 100(2)
_cell_measurement_theta_max 75.0420
_cell_measurement_theta_min 2.7320
_cell_volume 4626.8(2)
_computing_structure_refinement 'SHELXL-97 (Sheldrick, 1997)'
_diffrn_ambient_temperature 100(2)
_diffrn_detector 'Hybrid Pixel Array Detector'
_diffrn_detector_area_resol_mean 10.0000
_diffrn_detector_type HyPix
_diffrn_measured_fraction_theta_full 0.999
_diffrn_measured_fraction_theta_max 0.999
_diffrn_measurement_device 'four-circle diffractometer'
_diffrn_measurement_device_type 'XtaLAB Synergy, Dualflex, HyPix'
_diffrn_radiation_monochromator mirror
_diffrn_radiation_probe x-ray
_diffrn_radiation_type 'Cu K\a'
_diffrn_radiation_wavelength 1.54184
_diffrn_reflns_av_R_equivalents 0.1259
_diffrn_reflns_av_sigmaI/netI 0.0724
_diffrn_reflns_limit_h_max 14
_diffrn_reflns_limit_h_min -9
_diffrn_reflns_limit_k_max 19
_diffrn_reflns_limit_k_min -19
_diffrn_reflns_limit_l_max 27
_diffrn_reflns_limit_l_min -28
_diffrn_reflns_number 81366
_diffrn_reflns_theta_full 65.08
_diffrn_reflns_theta_max 65.08
_diffrn_reflns_theta_min 2.74
_diffrn_source 'micro-focus sealed X-ray tube'
_diffrn_source_type 'PhotonJet (Cu) X-ray Source'
_exptl_absorpt_coefficient_mu 4.664
_exptl_absorpt_correction_T_max 1.00000
_exptl_absorpt_correction_T_min 0.56103
_exptl_absorpt_correction_type multi-scan
_exptl_absorpt_process_details
;
CrysAlisPro 1.171.41.120a (Rigaku Oxford Diffraction, 2021)
Empirical absorption correction using spherical harmonics,
implemented in SCALE3 ABSPACK scaling algorithm.
;
_exptl_crystal_colour orange
_exptl_crystal_density_diffrn 1.569
_exptl_crystal_density_method 'not measured'
_exptl_crystal_description needle
_exptl_crystal_F_000 2216
_exptl_crystal_size_max 0.180
_exptl_crystal_size_mid 0.030
_exptl_crystal_size_min 0.030
_refine_diff_density_max 1.943
_refine_diff_density_min -2.171
_refine_diff_density_rms 0.113
_refine_ls_extinction_method none
_refine_ls_goodness_of_fit_ref 1.055
_refine_ls_hydrogen_treatment mixed
_refine_ls_matrix_type full
_refine_ls_number_parameters 1151
_refine_ls_number_reflns 15754
_refine_ls_number_restraints 0
_refine_ls_restrained_S_all 1.055
_refine_ls_R_factor_all 0.0928
_refine_ls_R_factor_gt 0.0657
_refine_ls_shift/su_max 0.001
_refine_ls_shift/su_mean 0.000
_refine_ls_structure_factor_coef Fsqd
_refine_ls_weighting_details 'calc w=1/[\s^2^(Fo^2^)+(0.0702P)^2^+19.3776P] where P=(Fo^2^+2Fc^2^)/3'
_refine_ls_weighting_scheme calc
_refine_ls_wR_factor_gt 0.1659
_refine_ls_wR_factor_ref 0.1792
_reflns_number_gt 11432
_reflns_number_total 15754
_reflns_threshold_expression >2sigma(I)
_cod_data_source_file d4sc02713b2.cif
_cod_data_source_block Leon200323
_cod_depositor_comments
;
The following automatic conversions were performed:

data item '_symmetry_cell_setting' value 'Triclinic' was changed to
'triclinic' in accordance with the
/home/data/users/saulius/crontab/automatic-downloads/rss-feeds/RSC/lib/dictionaries/cif_core.dic
dictionary named 'cif_core.dic' version 2.4.2 last updated on
2011-04-26.

Automatic conversion script
Id: cif_fix_values 8170 2020-07-09 18:12:32Z antanas 

 Adding full bibliography for 1571910--1571919.cif.
;
_cod_original_cell_volume 4626.84(19)
_cod_database_code 1571912

loop_
_symmetry_equiv_pos_as_xyz
'x, y, z'
'-x, -y, -z'

loop_
_atom_site_label
_atom_site_type_symbol
_atom_site_fract_x
_atom_site_fract_y
_atom_site_fract_z
_atom_site_U_iso_or_equiv
_atom_site_adp_type
_atom_site_occupancy
_atom_site_symmetry_multiplicity
_atom_site_calc_flag
_atom_site_refinement_flags
_atom_site_disorder_assembly
_atom_site_disorder_group
C51 C 0.2984(5) 0.3423(4) 1.0145(3) 0.0323(14) Uani 1 1 d . . .
C52 C 0.1286(6) 0.4479(4) 0.8738(3) 0.0370(15) Uani 1 1 d . . .
C53 C 0.7489(6) -0.2155(4) 0.5242(3) 0.0430(17) Uani 1 1 d . . .
C54 C 0.2387(6) 0.5681(4) 0.8579(3) 0.0395(16) Uani 1 1 d . . .
C55 C 0.1791(5) 0.2384(4) 1.0593(3) 0.0377(16) Uani 1 1 d . . .
C56 C 0.2767(5) 0.3406(4) 1.0710(3) 0.0351(15) Uani 1 1 d . . .
C57 C 0.2670(5) 0.2927(4) 0.9770(3) 0.0342(15) Uani 1 1 d . . .
C58 C 0.7419(6) -0.2881(4) 0.6590(3) 0.0413(16) Uani 1 1 d . . .
C59 C 0.5493(5) 0.1714(4) 1.0135(3) 0.0363(15) Uani 1 1 d . . .
H59A H 0.5235 0.2328 1.0145 0.044 Uiso 1 1 calc R . .
H59B H 0.5049 0.1543 0.9854 0.044 Uiso 1 1 calc R . .
C60 C 0.6880(6) 0.0522(4) 0.6529(3) 0.0393(16) Uani 1 1 d . . .
C61 C 0.7042(6) -0.0892(4) 0.6264(3) 0.0379(15) Uani 1 1 d . . .
C62 C 0.2805(5) 0.2228(4) 0.8460(3) 0.0351(15) Uani 1 1 d . . .
C63 C 0.1200(6) 0.5893(4) 0.8600(3) 0.0430(17) Uani 1 1 d . . .
C64 C 0.6309(6) 0.0649(4) 0.8111(3) 0.0408(16) Uani 1 1 d . . .
H64A H 0.5542 0.1034 0.8216 0.049 Uiso 1 1 calc R . .
H64B H 0.6604 0.0861 0.7753 0.049 Uiso 1 1 calc R . .
C65 C 0.6752(6) -0.2737(4) 0.4482(4) 0.0461(18) Uani 1 1 d . . .
C66 C 0.0639(6) 0.5281(4) 0.8675(3) 0.0401(16) Uani 1 1 d . . .
C67 C 0.6159(6) 0.3830(4) 1.0281(3) 0.0448(17) Uani 1 1 d . . .
H67A H 0.5968 0.3300 1.0300 0.067 Uiso 1 1 calc R . .
H67B H 0.5526 0.4255 1.0469 0.067 Uiso 1 1 calc R . .
H67C H 0.6871 0.3770 1.0469 0.067 Uiso 1 1 calc R . .
C68 C 0.2467(5) 0.4224(4) 0.8742(3) 0.0336(14) Uani 1 1 d . . .
C69 C 0.6808(6) -0.2687(4) 0.7105(3) 0.0417(16) Uani 1 1 d . . .
C70 C 0.7910(6) -0.1705(4) 0.4821(3) 0.0447(17) Uani 1 1 d . . .
C71 C 0.5843(6) -0.0658(4) 0.6315(3) 0.0406(16) Uani 1 1 d . . .
C72 C 0.8791(6) 0.3365(4) 0.9690(3) 0.0401(16) Uani 1 1 d . . .
H72A H 0.8753 0.3007 1.0028 0.048 Uiso 1 1 calc R . .
H72B H 0.9507 0.3091 0.9460 0.048 Uiso 1 1 calc R . .
C73 C 0.2041(6) 0.2427(4) 1.0023(3) 0.0373(15) Uani 1 1 d . . .
C74 C 0.8638(6) -0.0097(4) 0.8445(3) 0.0412(16) Uani 1 1 d . . .
H74A H 0.9157 -0.0177 0.8755 0.049 Uiso 1 1 calc R . .
H74B H 0.8461 -0.0630 0.8396 0.049 Uiso 1 1 calc R . .
C75 C 0.3000(6) 0.4858(4) 0.8650(3) 0.0365(15) Uani 1 1 d . . .
C76 C 0.2192(6) 0.2437(4) 0.7984(3) 0.0422(17) Uani 1 1 d . . .
C77 C 0.2159(6) 0.2864(4) 1.0951(3) 0.0366(15) Uani 1 1 d . . .
C78 C 0.8514(6) 0.2223(4) 0.7432(3) 0.0398(16) Uani 1 1 d . . .
H78A H 0.9300 0.1949 0.7551 0.048 Uiso 1 1 calc R . .
H78B H 0.8178 0.1779 0.7331 0.048 Uiso 1 1 calc R . .
C79 C 0.7276(6) 0.0275(4) 0.9795(3) 0.0391(16) Uani 1 1 d . . .
H79A H 0.8116 -0.0007 0.9774 0.047 Uiso 1 1 calc R . .
H79B H 0.6908 0.0044 1.0124 0.047 Uiso 1 1 calc R . .
C80 C 1.1537(6) -0.1058(4) 0.6675(3) 0.0401(16) Uani 1 1 d . . .
H80A H 1.0716 -0.0909 0.6589 0.048 Uiso 1 1 calc R . .
H80B H 1.1608 -0.0716 0.6991 0.048 Uiso 1 1 calc R . .
C81 C 0.2196(6) 0.1051(4) 0.7823(3) 0.0442(18) Uani 1 1 d . . .
C82 C 0.7216(7) -0.2291(5) 0.4080(3) 0.052(2) Uani 1 1 d . . .
C83 C 0.6308(6) 0.3370(4) 0.7743(3) 0.0405(16) Uani 1 1 d . . .
H83A H 0.5806 0.3710 0.8044 0.049 Uiso 1 1 calc R . .
H83B H 0.6505 0.3755 0.7451 0.049 Uiso 1 1 calc R . .
C84 C 0.2825(6) 0.0794(4) 0.8289(3) 0.0443(17) Uani 1 1 d . . .
C85 C 0.8913(6) 0.4192(4) 0.9888(3) 0.0442(17) Uani 1 1 d . . .
H85A H 0.8882 0.4577 0.9565 0.066 Uiso 1 1 calc R . .
H85B H 0.9654 0.4097 1.0055 0.066 Uiso 1 1 calc R . .
H85C H 0.8280 0.4429 1.0169 0.066 Uiso 1 1 calc R . .
C86 C 0.5633(6) 0.2862(4) 0.7484(3) 0.0441(17) Uani 1 1 d . . .
H86A H 0.6070 0.2594 0.7145 0.066 Uiso 1 1 calc R . .
H86B H 0.4885 0.3226 0.7383 0.066 Uiso 1 1 calc R . .
H86C H 0.5506 0.2436 0.7756 0.066 Uiso 1 1 calc R . .
C87 C 0.1874(6) 0.1875(5) 0.7675(3) 0.0441(17) Uani 1 1 d . . .
C88 C 0.6881(6) -0.2664(4) 0.5038(4) 0.0482(19) Uani 1 1 d . . .
C89 C 0.7701(6) -0.3719(4) 0.6472(3) 0.0452(17) Uani 1 1 d . . .
C90 C 1.3660(7) -0.1635(4) 0.5178(3) 0.0483(18) Uani 1 1 d . . .
H90A H 1.4310 -0.1958 0.5396 0.058 Uiso 1 1 calc R . .
H90B H 1.3688 -0.1940 0.4829 0.058 Uiso 1 1 calc R . .
C91 C 0.5165(6) 0.0117(4) 0.6462(3) 0.0456(17) Uani 1 1 d . . .
C92 C 0.7518(6) -0.0262(4) 0.6373(3) 0.0378(15) Uani 1 1 d . . .
C93 C 0.6762(6) 0.0123(4) 0.9256(3) 0.0388(16) Uani 1 1 d . . .
H93A H 0.5908 0.0314 0.9305 0.047 Uiso 1 1 calc R . .
H93B H 0.6994 -0.0478 0.9180 0.047 Uiso 1 1 calc R . .
C94 C 0.3107(6) 0.1396(4) 0.8589(3) 0.0390(16) Uani 1 1 d . . .
C95 C 1.1182(7) -0.0971(5) 0.5168(3) 0.0502(19) Uani 1 1 d . . .
H95A H 1.0420 -0.0921 0.5373 0.060 Uiso 1 1 calc R . .
H95B H 1.1290 -0.0408 0.5132 0.060 Uiso 1 1 calc R . .
C96 C 0.8361(6) 0.3562(4) 0.8161(3) 0.0405(16) Uani 1 1 d . . .
H96A H 0.9182 0.3300 0.8228 0.049 Uiso 1 1 calc R . .
H96B H 0.8329 0.3932 0.7824 0.049 Uiso 1 1 calc R . .
C97 C 0.7769(6) 0.1437(4) 1.0515(3) 0.0406(16) Uani 1 1 d . . .
H97A H 0.7543 0.2016 1.0647 0.049 Uiso 1 1 calc R . .
H97B H 0.7502 0.1092 1.0814 0.049 Uiso 1 1 calc R . .
C98 C 1.3876(7) -0.0794(5) 0.5012(4) 0.054(2) Uani 1 1 d . . .
H98A H 1.3255 -0.0469 0.4787 0.082 Uiso 1 1 calc R . .
H98B H 1.4619 -0.0886 0.4791 0.082 Uiso 1 1 calc R . .
H98C H 1.3891 -0.0491 0.5353 0.082 Uiso 1 1 calc R . .
C99 C 0.6332(6) 0.4085(4) 0.9671(3) 0.0436(17) Uani 1 1 d . . .
H99A H 0.6443 0.4648 0.9657 0.052 Uiso 1 1 calc R . .
H99B H 0.5622 0.4117 0.9482 0.052 Uiso 1 1 calc R . .
C100 C 1.0695(7) -0.4254(4) 0.6966(3) 0.0480(18) Uani 1 1 d . . .
H10A H 1.0878 -0.4022 0.7310 0.058 Uiso 1 1 calc R . .
H10B H 0.9982 -0.3861 0.6836 0.058 Uiso 1 1 calc R . .
C101 C 0.6457(6) -0.3248(4) 0.7469(3) 0.0426(17) Uani 1 1 d . . .
C102 C 1.2235(7) -0.4803(4) 0.5328(4) 0.054(2) Uani 1 1 d . . .
H10C H 1.1986 -0.5081 0.5023 0.065 Uiso 1 1 calc R . .
H10D H 1.3069 -0.5065 0.5365 0.065 Uiso 1 1 calc R . .
C103 C 1.2280(6) -0.0894(4) 0.6158(3) 0.0439(17) Uani 1 1 d . . .
H10E H 1.3077 -0.0959 0.6263 0.053 Uiso 1 1 calc R . .
H10F H 1.1963 -0.0316 0.6020 0.053 Uiso 1 1 calc R . .
C104 C 0.7746(6) 0.4068(4) 0.8673(3) 0.0396(16) Uani 1 1 d . . .
H10G H 0.6980 0.4421 0.8574 0.047 Uiso 1 1 calc R . .
H10H H 0.8204 0.4437 0.8778 0.047 Uiso 1 1 calc R . .
C105 C 0.7804(7) -0.1764(4) 0.4259(3) 0.0462(18) Uani 1 1 d . . .
C106 C 0.9847(7) -0.2055(5) 0.7427(3) 0.053(2) Uani 1 1 d . . .
H10I H 0.9553 -0.1500 0.7258 0.080 Uiso 1 1 calc R . .
H10J H 0.9427 -0.2086 0.7792 0.080 Uiso 1 1 calc R . .
H10K H 0.9737 -0.2471 0.7178 0.080 Uiso 1 1 calc R . .
C107 C 0.6134(8) -0.0203(5) 0.7999(3) 0.056(2) Uani 1 1 d . . .
H10L H 0.6879 -0.0591 0.7881 0.084 Uiso 1 1 calc R . .
H10M H 0.5601 -0.0143 0.7702 0.084 Uiso 1 1 calc R . .
H10N H 0.5811 -0.0416 0.8345 0.084 Uiso 1 1 calc R . .
C108 C 0.9072(6) 0.1138(5) 1.0433(4) 0.053(2) Uani 1 1 d . . .
H10O H 0.9309 0.0547 1.0341 0.080 Uiso 1 1 calc R . .
H10P H 0.9409 0.1216 1.0780 0.080 Uiso 1 1 calc R . .
H10Q H 0.9342 0.1455 1.0124 0.080 Uiso 1 1 calc R . .
C109 C 0.5693(7) 0.0711(4) 0.6570(3) 0.0480(18) Uani 1 1 d . . .
C110 C 1.1149(7) -0.2222(5) 0.7509(3) 0.0499(19) Uani 1 1 d . . .
H11A H 1.1434 -0.2782 0.7682 0.060 Uiso 1 1 calc R . .
H11B H 1.1244 -0.1815 0.7777 0.060 Uiso 1 1 calc R . .
C111 C 0.6735(7) -0.4064(4) 0.7320(3) 0.0487(19) Uani 1 1 d . . .
C112 C 1.1555(7) -0.4903(4) 0.5877(4) 0.052(2) Uani 1 1 d . . .
H11C H 1.1772 -0.5494 0.5999 0.063 Uiso 1 1 calc R . .
H11D H 1.0719 -0.4732 0.5819 0.063 Uiso 1 1 calc R . .
C113 C 0.7377(7) -0.4301(4) 0.6819(4) 0.0505(19) Uani 1 1 d . . .
C114 C 0.5157(6) 0.1382(5) 1.0710(3) 0.0499(19) Uani 1 1 d . . .
H11E H 0.5490 0.0779 1.0728 0.075 Uiso 1 1 calc R . .
H11F H 0.4313 0.1516 1.0766 0.075 Uiso 1 1 calc R . .
H11G H 0.5453 0.1638 1.1005 0.075 Uiso 1 1 calc R . .
C115 C 0.9273(7) 0.0104(4) 0.7912(3) 0.051(2) Uani 1 1 d . . .
H11H H 0.8808 0.0115 0.7592 0.077 Uiso 1 1 calc R . .
H11I H 1.0016 -0.0320 0.7854 0.077 Uiso 1 1 calc R . .
H11J H 0.9409 0.0648 0.7944 0.077 Uiso 1 1 calc R . .
C116 C 1.0483(7) -0.3412(5) 0.4909(4) 0.056(2) Uani 1 1 d . . .
H11K H 0.9956 -0.3481 0.5235 0.067 Uiso 1 1 calc R . .
H11L H 1.0265 -0.2814 0.4803 0.067 Uiso 1 1 calc R . .
C117 C 0.8636(7) 0.2748(5) 0.6897(3) 0.0525(19) Uani 1 1 d . . .
H11M H 0.7870 0.3010 0.6763 0.079 Uiso 1 1 calc R . .
H11N H 0.9118 0.2389 0.6604 0.079 Uiso 1 1 calc R . .
H11O H 0.8998 0.3177 0.6983 0.079 Uiso 1 1 calc R . .
C118 C 1.1160(8) -0.1287(5) 0.4581(4) 0.060(2) Uani 1 1 d . . .
H11P H 1.1920 -0.1362 0.4379 0.090 Uiso 1 1 calc R . .
H11Q H 1.0573 -0.0883 0.4375 0.090 Uiso 1 1 calc R . .
H11R H 1.0973 -0.1819 0.4611 0.090 Uiso 1 1 calc R . .
C119 C 1.0411(8) -0.5070(5) 0.7136(4) 0.062(2) Uani 1 1 d . . .
H11S H 1.0200 -0.5307 0.6806 0.092 Uiso 1 1 calc R . .
H11T H 0.9764 -0.4962 0.7424 0.092 Uiso 1 1 calc R . .
H11U H 1.1089 -0.5463 0.7288 0.092 Uiso 1 1 calc R . .
C120 C 1.3130(7) -0.5015(5) 0.6695(4) 0.056(2) Uani 1 1 d . . .
H12A H 1.2927 -0.5534 0.6805 0.067 Uiso 1 1 calc R . .
H12B H 1.3748 -0.5145 0.6387 0.067 Uiso 1 1 calc R . .
C121 C 1.3596(8) -0.4718(5) 0.7197(4) 0.063(2) Uani 1 1 d . . .
H12C H 1.3883 -0.4241 0.7081 0.094 Uiso 1 1 calc R . .
H12D H 1.4230 -0.5168 0.7335 0.094 Uiso 1 1 calc R . .
H12E H 1.2977 -0.4555 0.7496 0.094 Uiso 1 1 calc R . .
C122 C 1.0251(8) -0.3864(6) 0.4439(4) 0.070(3) Uani 1 1 d . . .
H12F H 1.0732 -0.3781 0.4103 0.105 Uiso 1 1 calc R . .
H12G H 0.9433 -0.3655 0.4363 0.105 Uiso 1 1 calc R . .
H12H H 1.0433 -0.4457 0.4537 0.105 Uiso 1 1 calc R . .
C123 C 1.2824(7) -0.3698(5) 0.4496(4) 0.062(2) Uani 1 1 d . . .
H12I H 1.2606 -0.4061 0.4234 0.075 Uiso 1 1 calc R . .
H12J H 1.2629 -0.3130 0.4329 0.075 Uiso 1 1 calc R . .
C124 C 1.3442(7) -0.2252(4) 0.7159(3) 0.052(2) Uani 1 1 d . . .
H12K H 1.3667 -0.2785 0.7372 0.063 Uiso 1 1 calc R . .
H12L H 1.4026 -0.2282 0.6839 0.063 Uiso 1 1 calc R . .
C125 C 1.4107(8) -0.3996(6) 0.4547(5) 0.079(3) Uani 1 1 d . . .
H12M H 1.4323 -0.3671 0.4831 0.119 Uiso 1 1 calc R . .
H12N H 1.4512 -0.3927 0.4183 0.119 Uiso 1 1 calc R . .
H12O H 1.4324 -0.4583 0.4662 0.119 Uiso 1 1 calc R . .
C126 C 1.3505(8) -0.1565(5) 0.7543(4) 0.070(3) Uani 1 1 d . . .
H12P H 1.3369 -0.1040 0.7329 0.104 Uiso 1 1 calc R . .
H12Q H 1.4271 -0.1703 0.7691 0.104 Uiso 1 1 calc R . .
H12R H 1.2914 -0.1510 0.7857 0.104 Uiso 1 1 calc R . .
N1 N 0.5770(5) 0.2501(3) 0.8929(2) 0.0305(11) Uani 1 1 d . . .
N2 N 0.4773(5) 0.2796(3) 0.8914(2) 0.0383(13) Uani 1 1 d . . .
N3 N 0.9191(5) 0.1568(3) 0.8950(2) 0.0361(12) Uani 1 1 d . . .
N4 N 1.0134(6) 0.1302(4) 0.8928(3) 0.0538(17) Uani 1 1 d . . .
N5 N 1.0428(5) -0.2515(3) 0.6024(2) 0.0351(12) Uani 1 1 d . . .
N6 N 0.9427(6) -0.2245(4) 0.6027(3) 0.0483(15) Uani 1 1 d . . .
N7 N 1.3856(5) -0.3452(4) 0.6028(3) 0.0452(14) Uani 1 1 d . . .
N8 N 1.4786(6) -0.3758(4) 0.6065(3) 0.0620(19) Uani 1 1 d . . .
F5 F 0.3600(3) 0.3951(2) 0.99344(16) 0.0409(9) Uani 1 1 d . . .
F6 F 0.4153(3) 0.4691(2) 0.86375(17) 0.0442(9) Uani 1 1 d . . .
F7 F 0.0691(3) 0.3890(2) 0.88306(17) 0.0425(9) Uani 1 1 d . . .
F8 F 0.2916(4) 0.6280(2) 0.84772(18) 0.0506(10) Uani 1 1 d . . .
F9 F 0.0569(4) 0.6688(2) 0.85533(19) 0.0543(11) Uani 1 1 d . . .
F10 F 0.3117(3) 0.3895(2) 1.10559(17) 0.0461(10) Uani 1 1 d . . .
F11 F 0.7393(4) 0.1111(2) 0.66405(19) 0.0525(11) Uani 1 1 d . . .
F12 F 0.1951(3) 0.2812(3) 1.15074(17) 0.0486(10) Uani 1 1 d . . .
F13 F 0.1638(3) 0.1928(2) 0.97052(18) 0.0465(10) Uani 1 1 d . . .
F14 F 0.6507(4) -0.1886(2) 0.72795(18) 0.0538(11) Uani 1 1 d . . .
F15 F -0.0524(3) 0.5485(2) 0.86833(19) 0.0517(11) Uani 1 1 d . . .
F16 F 0.5293(3) -0.1240(2) 0.62151(19) 0.0492(10) Uani 1 1 d . . .
F17 F 0.1859(4) 0.3235(2) 0.77989(18) 0.0531(11) Uani 1 1 d . . .
F18 F 0.1181(3) 0.1865(2) 1.08250(19) 0.0505(10) Uani 1 1 d . . .
F19 F 0.8513(4) -0.1175(2) 0.49728(18) 0.0519(10) Uani 1 1 d . . .
F20 F 0.8335(4) -0.3986(2) 0.59841(19) 0.0549(11) Uani 1 1 d . . .
F21 F 0.8686(3) -0.0407(2) 0.63373(19) 0.0508(11) Uani 1 1 d . . .
F22 F 0.1899(4) 0.0492(3) 0.7526(2) 0.0609(12) Uani 1 1 d . . .
F23 F 0.6420(4) -0.4626(3) 0.7660(2) 0.0625(12) Uani 1 1 d . . .
F24 F 0.6390(4) -0.3126(3) 0.5411(2) 0.0576(11) Uani 1 1 d . . .
F25 F 0.3135(4) -0.0009(2) 0.8445(2) 0.0594(12) Uani 1 1 d . . .
F26 F 0.7668(4) -0.5107(2) 0.6669(2) 0.0638(13) Uani 1 1 d . . .
F27 F 0.7123(4) -0.2374(3) 0.35352(19) 0.0626(12) Uani 1 1 d . . .
F28 F 0.3998(3) 0.0302(3) 0.6508(2) 0.0659(14) Uani 1 1 d . . .
F29 F 0.5057(4) 0.1475(3) 0.6723(2) 0.0719(15) Uani 1 1 d . . .
F40 F 0.3727(3) 0.1105(2) 0.90484(18) 0.0468(10) Uani 1 1 d . . .
F41 F 0.5850(4) -0.3010(3) 0.79572(18) 0.0539(11) Uani 1 1 d . . .
F42 F 0.6165(4) -0.3251(3) 0.4314(2) 0.0634(12) Uani 1 1 d . . .
F43 F 0.8293(4) -0.1315(3) 0.38750(19) 0.0612(12) Uani 1 1 d . . .
F49 F 0.1234(4) 0.2127(3) 0.72264(18) 0.0579(11) Uani 1 1 d . . .
P1 P 0.70314(14) 0.14018(10) 0.98776(7) 0.0324(4) Uani 1 1 d . . .
P2 P 0.72808(14) 0.06930(9) 0.86523(7) 0.0327(4) Uani 1 1 d . . .
P3 P 0.76432(14) 0.27558(10) 0.80411(7) 0.0337(4) Uani 1 1 d . . .
P4 P 0.75598(14) 0.33860(10) 0.92808(7) 0.0331(4) Uani 1 1 d . . .
P5 P 1.18552(16) -0.42618(10) 0.64304(8) 0.0421(4) Uani 1 1 d . . .
P6 P 1.19838(16) -0.36867(11) 0.51524(8) 0.0435(4) Uani 1 1 d . . .
P7 P 1.20351(16) -0.21617(10) 0.68693(8) 0.0407(4) Uani 1 1 d . . .
P8 P 1.23087(16) -0.16225(10) 0.55912(8) 0.0387(4) Uani 1 1 d . . .
Mo1 Mo 0.73668(4) 0.20576(3) 0.89559(2) 0.02942(14) Uani 1 1 d . . .
Mo2 Mo 1.20339(5) -0.29363(3) 0.60139(2) 0.03472(15) Uani 1 1 d . . .
Al1 Al 0.31884(16) 0.30325(11) 0.89534(8) 0.0333(4) Uani 1 1 d . . .
Al2 Al 0.78463(17) -0.20528(12) 0.60410(9) 0.0406(5) Uani 1 1 d . . .

loop_
_atom_site_aniso_label
_atom_site_aniso_U_11
_atom_site_aniso_U_22
_atom_site_aniso_U_33
_atom_site_aniso_U_23
_atom_site_aniso_U_13
_atom_site_aniso_U_12
C51 0.029(3) 0.027(3) 0.040(4) -0.001(3) 0.001(3) -0.006(2)
C52 0.041(4) 0.031(3) 0.038(4) -0.003(3) 0.000(3) -0.010(3)
C53 0.045(4) 0.031(3) 0.052(5) -0.003(3) 0.000(3) -0.009(3)
C54 0.052(4) 0.032(3) 0.034(4) 0.003(3) 0.000(3) -0.012(3)
C55 0.030(3) 0.032(3) 0.051(4) 0.007(3) 0.004(3) -0.010(3)
C56 0.030(3) 0.031(3) 0.042(4) -0.003(3) -0.003(3) -0.005(3)
C57 0.030(3) 0.031(3) 0.041(4) -0.001(3) -0.004(3) -0.008(3)
C58 0.046(4) 0.029(3) 0.048(4) -0.001(3) -0.002(3) -0.009(3)
C59 0.033(4) 0.034(3) 0.042(4) -0.001(3) -0.001(3) -0.011(3)
C60 0.044(4) 0.033(3) 0.046(4) 0.000(3) -0.013(3) -0.017(3)
C61 0.038(4) 0.030(3) 0.045(4) 0.000(3) -0.005(3) -0.009(3)
C62 0.026(3) 0.037(3) 0.042(4) -0.004(3) -0.001(3) -0.009(3)
C63 0.051(4) 0.033(4) 0.037(4) 0.001(3) 0.001(3) 0.002(3)
C64 0.046(4) 0.036(4) 0.043(4) 0.001(3) 0.000(3) -0.016(3)
C65 0.043(4) 0.031(3) 0.064(5) -0.004(3) -0.001(4) -0.012(3)
C66 0.034(4) 0.038(4) 0.044(4) 0.002(3) 0.003(3) -0.006(3)
C67 0.032(4) 0.046(4) 0.055(5) -0.016(3) 0.005(3) -0.009(3)
C68 0.035(4) 0.033(3) 0.030(4) -0.003(3) -0.002(3) -0.005(3)
C69 0.041(4) 0.034(4) 0.046(4) -0.005(3) -0.004(3) -0.004(3)
C70 0.038(4) 0.034(4) 0.061(5) -0.007(3) 0.003(3) -0.009(3)
C71 0.050(4) 0.031(3) 0.044(4) -0.001(3) -0.007(3) -0.015(3)
C72 0.035(4) 0.044(4) 0.042(4) -0.001(3) -0.001(3) -0.011(3)
C73 0.039(4) 0.028(3) 0.048(4) -0.003(3) -0.006(3) -0.012(3)
C74 0.041(4) 0.030(3) 0.050(4) -0.003(3) 0.006(3) -0.008(3)
C75 0.036(4) 0.036(3) 0.038(4) -0.004(3) -0.006(3) -0.008(3)
C76 0.038(4) 0.036(4) 0.049(4) -0.009(3) -0.001(3) -0.003(3)
C77 0.033(4) 0.037(3) 0.035(4) 0.004(3) 0.000(3) -0.004(3)
C78 0.042(4) 0.038(4) 0.037(4) 0.001(3) 0.002(3) -0.008(3)
C79 0.041(4) 0.032(3) 0.042(4) -0.001(3) 0.001(3) -0.008(3)
C80 0.038(4) 0.033(3) 0.046(4) 0.001(3) -0.005(3) -0.006(3)
C81 0.036(4) 0.040(4) 0.057(5) -0.020(3) 0.005(3) -0.012(3)
C82 0.050(5) 0.050(4) 0.050(5) -0.001(4) -0.006(4) -0.001(4)
C83 0.050(4) 0.031(3) 0.041(4) 0.003(3) -0.005(3) -0.012(3)
C84 0.040(4) 0.034(4) 0.059(5) -0.009(3) 0.001(4) -0.011(3)
C85 0.044(4) 0.050(4) 0.045(4) -0.012(3) -0.002(3) -0.023(3)
C86 0.044(4) 0.036(4) 0.053(5) -0.004(3) -0.009(3) -0.009(3)
C87 0.036(4) 0.057(5) 0.040(4) -0.011(3) -0.005(3) -0.012(3)
C88 0.044(4) 0.036(4) 0.061(5) 0.001(3) 0.006(4) -0.009(3)
C89 0.045(4) 0.032(4) 0.054(5) -0.008(3) -0.001(4) -0.004(3)
C90 0.050(4) 0.041(4) 0.054(5) -0.004(3) -0.001(4) -0.014(3)
C91 0.039(4) 0.041(4) 0.058(5) -0.007(3) -0.008(3) -0.011(3)
C92 0.037(4) 0.034(3) 0.043(4) 0.003(3) -0.003(3) -0.011(3)
C93 0.035(4) 0.034(3) 0.046(4) -0.002(3) 0.001(3) -0.007(3)
C94 0.035(4) 0.037(4) 0.045(4) -0.004(3) -0.004(3) -0.008(3)
C95 0.048(4) 0.043(4) 0.061(5) 0.010(4) -0.012(4) -0.016(3)
C96 0.045(4) 0.039(4) 0.044(4) 0.001(3) -0.004(3) -0.022(3)
C97 0.036(4) 0.046(4) 0.040(4) 0.004(3) -0.007(3) -0.010(3)
C98 0.054(5) 0.054(5) 0.060(5) 0.008(4) -0.003(4) -0.025(4)
C99 0.045(4) 0.034(4) 0.052(5) -0.010(3) -0.002(3) -0.011(3)
C100 0.055(5) 0.032(4) 0.054(5) 0.002(3) 0.001(4) -0.008(3)
C101 0.051(4) 0.034(4) 0.040(4) 0.008(3) -0.005(3) -0.008(3)
C102 0.062(5) 0.034(4) 0.061(5) -0.005(4) -0.008(4) -0.005(3)
C103 0.046(4) 0.035(4) 0.052(5) 0.003(3) -0.002(3) -0.014(3)
C104 0.044(4) 0.031(3) 0.045(4) -0.002(3) -0.007(3) -0.012(3)
C105 0.051(4) 0.036(4) 0.049(5) 0.000(3) 0.002(4) -0.011(3)
C106 0.068(5) 0.045(4) 0.045(5) -0.004(3) 0.015(4) -0.017(4)
C107 0.088(6) 0.043(4) 0.049(5) -0.006(4) 0.000(4) -0.036(4)
C108 0.042(4) 0.055(5) 0.058(5) 0.005(4) -0.012(4) -0.005(3)
C109 0.053(5) 0.030(3) 0.059(5) -0.010(3) -0.009(4) -0.006(3)
C110 0.066(5) 0.036(4) 0.045(4) 0.000(3) 0.002(4) -0.012(3)
C111 0.056(5) 0.032(4) 0.056(5) 0.008(3) -0.008(4) -0.010(3)
C112 0.057(5) 0.029(4) 0.069(6) -0.007(3) -0.003(4) -0.010(3)
C113 0.062(5) 0.025(3) 0.065(5) -0.002(3) -0.011(4) -0.010(3)
C114 0.038(4) 0.056(5) 0.052(5) 0.009(4) 0.003(3) -0.011(3)
C115 0.049(4) 0.034(4) 0.065(5) -0.010(3) 0.014(4) -0.005(3)
C116 0.056(5) 0.040(4) 0.070(6) -0.007(4) -0.008(4) -0.009(4)
C117 0.058(5) 0.052(4) 0.042(4) 0.004(4) 0.002(4) -0.009(4)
C118 0.064(5) 0.059(5) 0.057(5) 0.011(4) -0.017(4) -0.017(4)
C119 0.069(6) 0.042(4) 0.076(6) 0.008(4) -0.006(5) -0.019(4)
C120 0.064(5) 0.038(4) 0.065(6) -0.005(4) -0.002(4) -0.013(4)
C121 0.069(6) 0.048(5) 0.063(6) 0.003(4) -0.011(4) -0.002(4)
C122 0.051(5) 0.060(5) 0.098(8) -0.016(5) -0.008(5) -0.010(4)
C123 0.055(5) 0.056(5) 0.070(6) -0.011(4) 0.009(4) -0.008(4)
C124 0.066(5) 0.037(4) 0.055(5) -0.004(3) -0.026(4) -0.009(3)
C125 0.059(6) 0.075(6) 0.104(9) -0.009(6) -0.009(5) -0.017(5)
C126 0.074(6) 0.047(5) 0.085(7) -0.016(4) -0.028(5) -0.005(4)
N1 0.036(3) 0.025(2) 0.030(3) 0.002(2) -0.002(2) -0.008(2)
N2 0.037(3) 0.037(3) 0.041(3) -0.002(2) -0.001(3) -0.012(3)
N3 0.029(3) 0.037(3) 0.044(3) -0.002(2) -0.002(2) -0.012(2)
N4 0.036(4) 0.059(4) 0.064(5) -0.012(3) 0.000(3) -0.010(3)
N5 0.027(3) 0.030(3) 0.046(3) -0.003(2) 0.003(2) -0.007(2)
N6 0.047(4) 0.040(3) 0.057(4) -0.003(3) 0.001(3) -0.013(3)
N7 0.038(4) 0.038(3) 0.060(4) 0.006(3) -0.007(3) -0.011(3)
N8 0.051(4) 0.058(4) 0.080(5) 0.013(4) -0.010(4) -0.020(3)
F5 0.043(2) 0.038(2) 0.047(2) -0.0028(17) 0.0007(18) -0.0205(17)
F6 0.038(2) 0.038(2) 0.059(3) 0.0015(18) -0.0070(18) -0.0129(16)
F7 0.035(2) 0.037(2) 0.055(3) -0.0024(17) 0.0009(18) -0.0100(16)
F8 0.059(3) 0.039(2) 0.054(3) 0.0061(19) -0.006(2) -0.0158(19)
F9 0.053(3) 0.032(2) 0.066(3) 0.0099(19) 0.004(2) 0.0025(18)
F10 0.049(2) 0.048(2) 0.043(2) -0.0079(18) -0.0024(18) -0.0139(18)
F11 0.055(3) 0.040(2) 0.069(3) -0.009(2) -0.010(2) -0.0193(19)
F12 0.047(2) 0.051(2) 0.042(2) 0.0076(19) 0.0021(19) -0.0071(19)
F13 0.045(2) 0.040(2) 0.059(3) -0.0047(19) -0.0009(19) -0.0196(17)
F14 0.072(3) 0.033(2) 0.051(3) -0.0046(18) 0.007(2) -0.0076(19)
F15 0.033(2) 0.043(2) 0.071(3) 0.005(2) 0.004(2) -0.0007(17)
F16 0.045(2) 0.037(2) 0.068(3) -0.0068(19) -0.007(2) -0.0144(17)
F17 0.066(3) 0.040(2) 0.047(3) 0.0006(18) -0.011(2) -0.0029(19)
F18 0.044(2) 0.039(2) 0.068(3) 0.010(2) 0.003(2) -0.0145(18)
F19 0.063(3) 0.041(2) 0.058(3) -0.0014(19) -0.004(2) -0.024(2)
F20 0.062(3) 0.037(2) 0.061(3) -0.010(2) 0.004(2) -0.0070(19)
F21 0.034(2) 0.043(2) 0.077(3) 0.000(2) -0.001(2) -0.0134(17)
F22 0.063(3) 0.059(3) 0.070(3) -0.025(2) -0.002(2) -0.028(2)
F23 0.074(3) 0.041(2) 0.076(3) 0.015(2) -0.007(2) -0.022(2)
F24 0.057(3) 0.052(3) 0.068(3) 0.002(2) 0.000(2) -0.023(2)
F25 0.066(3) 0.029(2) 0.084(3) -0.011(2) -0.005(2) -0.0131(19)
F26 0.081(3) 0.026(2) 0.082(3) -0.006(2) -0.007(3) -0.010(2)
F27 0.067(3) 0.072(3) 0.050(3) -0.009(2) -0.004(2) -0.019(2)
F28 0.033(2) 0.048(3) 0.114(4) -0.020(3) -0.010(2) -0.0036(19)
F29 0.053(3) 0.035(2) 0.122(5) -0.027(3) -0.012(3) 0.0012(19)
F40 0.046(2) 0.035(2) 0.058(3) 0.0005(18) -0.010(2) -0.0066(17)
F41 0.063(3) 0.048(2) 0.045(3) 0.0048(19) 0.004(2) -0.009(2)
F42 0.058(3) 0.053(3) 0.085(4) -0.011(2) -0.013(2) -0.021(2)
F43 0.073(3) 0.056(3) 0.056(3) 0.005(2) -0.001(2) -0.023(2)
F49 0.054(3) 0.071(3) 0.049(3) -0.010(2) -0.013(2) -0.015(2)
P1 0.0290(8) 0.0308(8) 0.0367(9) 0.0000(7) -0.0013(7) -0.0077(6)
P2 0.0322(9) 0.0263(8) 0.0389(10) -0.0033(7) 0.0009(7) -0.0074(6)
P3 0.0346(9) 0.0303(8) 0.0359(9) -0.0023(7) -0.0016(7) -0.0088(7)
P4 0.0321(9) 0.0292(8) 0.0396(10) -0.0045(7) -0.0038(7) -0.0104(6)
P5 0.0450(10) 0.0276(8) 0.0525(12) 0.0014(8) -0.0043(9) -0.0082(7)
P6 0.0474(11) 0.0346(9) 0.0467(11) -0.0096(8) -0.0031(9) -0.0072(8)
P7 0.0513(11) 0.0296(8) 0.0407(10) -0.0017(7) -0.0067(8) -0.0093(7)
P8 0.0429(10) 0.0317(8) 0.0419(10) 0.0030(7) -0.0050(8) -0.0113(7)
Mo1 0.0282(3) 0.0258(2) 0.0342(3) -0.0021(2) -0.0007(2) -0.00749(19)
Mo2 0.0390(3) 0.0274(3) 0.0373(3) -0.0015(2) -0.0034(2) -0.0081(2)
Al1 0.0306(10) 0.0284(9) 0.0403(11) -0.0022(8) -0.0031(8) -0.0067(7)
Al2 0.0389(11) 0.0313(10) 0.0498(13) -0.0033(9) 0.0020(10) -0.0079(8)

loop_
_atom_type_symbol
_atom_type_description
_atom_type_scat_dispersion_real
_atom_type_scat_dispersion_imag
_atom_type_scat_source
C C 0.0181 0.0091 'International Tables Vol C Tables 4.2.6.8 and 6.1.1.4'
H H 0.0000 0.0000 'International Tables Vol C Tables 4.2.6.8 and 6.1.1.4'
N N 0.0311 0.0180 'International Tables Vol C Tables 4.2.6.8 and 6.1.1.4'
F F 0.0727 0.0534 'International Tables Vol C Tables 4.2.6.8 and 6.1.1.4'
P P 0.2955 0.4335 'International Tables Vol C Tables 4.2.6.8 and 6.1.1.4'
Mo Mo -0.0483 2.7339 'International Tables Vol C Tables 4.2.6.8 and 6.1.1.4'
Al Al 0.2130 0.2455 'International Tables Vol C Tables 4.2.6.8 and 6.1.1.4'

loop_
_geom_angle_atom_site_label_1
_geom_angle_atom_site_label_2
_geom_angle_atom_site_label_3
_geom_angle
_geom_angle_site_symmetry_1
_geom_angle_site_symmetry_3
_geom_angle_publ_flag
C56 C51 F5 116.5(5) . . ?
C56 C51 C57 125.3(6) . . ?
F5 C51 C57 118.1(6) . . ?
C66 C52 C68 125.1(6) . . ?
C66 C52 F7 116.7(6) . . ?
C68 C52 F7 118.1(6) . . ?
C70 C53 C88 112.9(7) . . ?
C70 C53 Al2 119.0(5) . . ?
C88 C53 Al2 128.1(6) . . ?
F8 C54 C63 118.7(6) . . ?
F8 C54 C75 121.9(6) . . ?
C63 C54 C75 119.3(6) . . ?
F18 C55 C73 121.6(6) . . ?
F18 C55 C77 117.8(6) . . ?
C73 C55 C77 120.6(6) . . ?
C51 C56 F10 122.5(6) . . ?
C51 C56 C77 119.0(6) . . ?
F10 C56 C77 118.5(6) . . ?
C73 C57 C51 113.6(6) . . ?
C73 C57 Al1 129.6(5) . . ?
C51 C57 Al1 116.9(5) . . ?
C69 C58 C89 113.2(6) . . ?
C69 C58 Al2 124.9(5) . . ?
C89 C58 Al2 121.8(6) . . ?
C114 C59 P1 118.1(5) . . ?
F11 C60 C109 119.3(6) . . ?
F11 C60 C92 121.5(6) . . ?
C109 C60 C92 119.1(6) . . ?
C92 C61 C71 113.7(6) . . ?
C92 C61 Al2 128.6(5) . . ?
C71 C61 Al2 117.6(5) . . ?
C94 C62 C76 113.8(6) . . ?
C94 C62 Al1 120.9(5) . . ?
C76 C62 Al1 125.3(5) . . ?
F9 C63 C54 121.2(6) . . ?
F9 C63 C66 119.0(6) . . ?
C54 C63 C66 119.7(6) . . ?
C107 C64 P2 117.5(5) . . ?
F42 C65 C88 120.7(7) . . ?
F42 C65 C82 118.6(7) . . ?
C88 C65 C82 120.7(7) . . ?
F15 C66 C52 121.7(6) . . ?
F15 C66 C63 119.8(6) . . ?
C52 C66 C63 118.5(6) . . ?
C52 C68 C75 114.5(6) . . ?
C52 C68 Al1 116.9(5) . . ?
C75 C68 Al1 128.3(5) . . ?
F14 C69 C58 119.1(6) . . ?
F14 C69 C101 115.8(6) . . ?
C58 C69 C101 125.1(6) . . ?
C105 C70 F19 117.0(6) . . ?
C105 C70 C53 124.8(7) . . ?
F19 C70 C53 118.1(7) . . ?
F16 C71 C91 117.3(6) . . ?
F16 C71 C61 118.0(6) . . ?
C91 C71 C61 124.7(6) . . ?
C85 C72 P4 118.2(5) . . ?
F13 C73 C55 116.0(6) . . ?
F13 C73 C57 120.2(6) . . ?
C55 C73 C57 123.8(6) . . ?
C115 C74 P2 115.0(5) . . ?
F6 C75 C54 116.7(6) . . ?
F6 C75 C68 120.5(6) . . ?
C54 C75 C68 122.8(6) . . ?
F17 C76 C87 115.9(6) . . ?
F17 C76 C62 120.2(6) . . ?
C87 C76 C62 123.9(7) . . ?
F12 C77 C55 121.3(6) . . ?
F12 C77 C56 121.1(6) . . ?
C55 C77 C56 117.6(6) . . ?
C117 C78 P3 117.7(5) . . ?
C93 C79 P1 109.5(4) . . ?
C103 C80 P7 108.5(5) . . ?
F22 C81 C87 120.9(7) . . ?
F22 C81 C84 119.7(7) . . ?
C87 C81 C84 119.4(6) . . ?
F27 C82 C65 121.3(7) . . ?
F27 C82 C105 120.9(7) . . ?
C65 C82 C105 117.8(8) . . ?
C86 C83 P3 114.5(5) . . ?
F25 C84 C81 120.2(6) . . ?
F25 C84 C94 121.8(7) . . ?
C81 C84 C94 117.9(6) . . ?
F49 C87 C81 119.2(6) . . ?
F49 C87 C76 120.8(7) . . ?
C81 C87 C76 120.0(7) . . ?
C65 C88 F24 117.1(7) . . ?
C65 C88 C53 123.9(7) . . ?
F24 C88 C53 118.9(7) . . ?
F20 C89 C113 117.6(6) . . ?
F20 C89 C58 118.4(7) . . ?
C113 C89 C58 124.0(7) . . ?
C98 C90 P8 117.5(5) . . ?
F28 C91 C109 119.7(6) . . ?
F28 C91 C71 121.7(6) . . ?
C109 C91 C71 118.6(7) . . ?
F21 C92 C60 116.1(6) . . ?
F21 C92 C61 119.8(6) . . ?
C60 C92 C61 124.0(6) . . ?
C79 C93 P2 110.0(5) . . ?
C62 C94 F40 119.7(6) . . ?
C62 C94 C84 125.1(7) . . ?
F40 C94 C84 115.3(6) . . ?
C118 C95 P8 114.9(6) . . ?
C104 C96 P3 109.2(5) . . ?
C108 C97 P1 113.9(5) . . ?
C67 C99 P4 114.3(5) . . ?
C119 C100 P5 119.3(6) . . ?
F41 C101 C111 119.6(6) . . ?
F41 C101 C69 121.6(6) . . ?
C111 C101 C69 118.8(7) . . ?
C112 C102 P6 109.4(5) . . ?
C80 C103 P8 110.7(5) . . ?
C96 C104 P4 111.3(4) . . ?
F43 C105 C70 120.2(7) . . ?
F43 C105 C82 120.0(7) . . ?
C70 C105 C82 119.8(7) . . ?
F29 C109 C91 120.3(7) . . ?
F29 C109 C60 119.9(6) . . ?
C91 C109 C60 119.8(6) . . ?
C106 C110 P7 114.5(5) . . ?
F23 C111 C101 120.8(7) . . ?
F23 C111 C113 120.3(6) . . ?
C101 C111 C113 118.8(7) . . ?
C102 C112 P5 110.4(5) . . ?
F26 C113 C89 120.5(7) . . ?
F26 C113 C111 119.5(7) . . ?
C89 C113 C111 119.9(6) . . ?
C122 C116 P6 119.0(6) . . ?
C121 C120 P5 114.0(5) . . ?
C125 C123 P6 113.8(7) . . ?
C126 C124 P7 117.3(6) . . ?
N2 N1 Mo1 178.6(5) . . ?
N1 N2 Al1 167.3(5) . . ?
N4 N3 Mo1 177.3(6) . . ?
N6 N5 Mo2 179.3(6) . . ?
N5 N6 Al2 167.7(5) . . ?
N8 N7 Mo2 174.9(6) . . ?
C97 P1 C59 102.7(3) . . ?
C97 P1 C79 102.2(3) . . ?
C59 P1 C79 100.8(3) . . ?
C97 P1 Mo1 126.1(2) . . ?
C59 P1 Mo1 112.0(2) . . ?
C79 P1 Mo1 109.8(2) . . ?
C64 P2 C74 104.3(3) . . ?
C64 P2 C93 102.6(3) . . ?
C74 P2 C93 98.8(3) . . ?
C64 P2 Mo1 119.1(2) . . ?
C74 P2 Mo1 119.1(2) . . ?
C93 P2 Mo1 109.9(2) . . ?
C78 P3 C83 103.6(3) . . ?
C78 P3 C96 102.0(3) . . ?
C83 P3 C96 101.7(3) . . ?
C78 P3 Mo1 123.7(2) . . ?
C83 P3 Mo1 115.0(2) . . ?
C96 P3 Mo1 108.1(2) . . ?
C99 P4 C72 103.7(3) . . ?
C99 P4 C104 99.8(3) . . ?
C72 P4 C104 102.7(3) . . ?
C99 P4 Mo1 119.1(2) . . ?
C72 P4 Mo1 118.4(2) . . ?
C104 P4 Mo1 110.4(2) . . ?
C100 P5 C120 104.7(4) . . ?
C100 P5 C112 102.2(4) . . ?
C120 P5 C112 98.5(4) . . ?
C100 P5 Mo2 119.0(2) . . ?
C120 P5 Mo2 119.5(3) . . ?
C112 P5 Mo2 109.6(3) . . ?
C123 P6 C102 102.7(4) . . ?
C123 P6 C116 101.1(4) . . ?
C102 P6 C116 101.4(4) . . ?
C123 P6 Mo2 128.3(3) . . ?
C102 P6 Mo2 109.2(3) . . ?
C116 P6 Mo2 110.9(3) . . ?
C110 P7 C80 102.3(3) . . ?
C110 P7 C124 100.7(4) . . ?
C80 P7 C124 102.8(3) . . ?
C110 P7 Mo2 123.9(3) . . ?
C80 P7 Mo2 106.5(2) . . ?
C124 P7 Mo2 118.0(3) . . ?
C95 P8 C90 104.0(4) . . ?
C95 P8 C103 100.0(3) . . ?
C90 P8 C103 102.2(3) . . ?
C95 P8 Mo2 118.6(3) . . ?
C90 P8 Mo2 119.6(2) . . ?
C103 P8 Mo2 109.5(2) . . ?
N1 Mo1 N3 177.6(2) . . ?
N1 Mo1 P2 91.78(16) . . ?
N3 Mo1 P2 88.18(15) . . ?
N1 Mo1 P4 91.26(16) . . ?
N3 Mo1 P4 88.82(15) . . ?
P2 Mo1 P4 176.77(6) . . ?
N1 Mo1 P1 89.18(16) . . ?
N3 Mo1 P1 93.16(16) . . ?
P2 Mo1 P1 79.61(6) . . ?
P4 Mo1 P1 99.35(6) . . ?
N1 Mo1 P3 89.16(16) . . ?
N3 Mo1 P3 88.51(16) . . ?
P2 Mo1 P3 101.56(6) . . ?
P4 Mo1 P3 79.57(6) . . ?
P1 Mo1 P3 178.00(6) . . ?
N5 Mo2 N7 177.7(2) . . ?
N5 Mo2 P5 91.09(17) . . ?
N7 Mo2 P5 86.76(16) . . ?
N5 Mo2 P7 89.99(18) . . ?
N7 Mo2 P7 89.56(18) . . ?
P5 Mo2 P7 100.72(6) . . ?
N5 Mo2 P6 88.63(18) . . ?
N7 Mo2 P6 91.84(18) . . ?
P5 Mo2 P6 79.86(7) . . ?
P7 Mo2 P6 178.51(7) . . ?
N5 Mo2 P8 91.43(17) . . ?
N7 Mo2 P8 90.71(16) . . ?
P5 Mo2 P8 177.47(6) . . ?
P7 Mo2 P8 79.37(6) . . ?
P6 Mo2 P8 100.12(7) . . ?
N2 Al1 C62 106.9(3) . . ?
N2 Al1 C68 110.8(3) . . ?
C62 Al1 C68 113.6(3) . . ?
N2 Al1 C57 106.7(3) . . ?
C62 Al1 C57 113.6(3) . . ?
C68 Al1 C57 105.0(3) . . ?
N6 Al2 C61 110.6(3) . . ?
N6 Al2 C53 106.1(3) . . ?
C61 Al2 C53 106.6(3) . . ?
N6 Al2 C58 107.2(3) . . ?
C61 Al2 C58 111.4(3) . . ?
C53 Al2 C58 114.8(3) . . ?

loop_
_geom_bond_atom_site_label_1
_geom_bond_atom_site_label_2
_geom_bond_distance
_geom_bond_site_symmetry_2
_geom_bond_publ_flag
C51 C56 1.352(9) . ?
C51 F5 1.368(7) . ?
C51 C57 1.390(9) . ?
C52 C66 1.362(9) . ?
C52 C68 1.371(9) . ?
C52 F7 1.379(7) . ?
C53 C70 1.382(10) . ?
C53 C88 1.398(10) . ?
C53 Al2 2.011(8) . ?
C54 F8 1.339(8) . ?
C54 C63 1.375(10) . ?
C54 C75 1.383(9) . ?
C55 F18 1.365(7) . ?
C55 C73 1.372(10) . ?
C55 C77 1.378(10) . ?
C56 F10 1.357(7) . ?
C56 C77 1.402(9) . ?
C57 C73 1.373(9) . ?
C57 Al1 2.012(7) . ?
C58 C69 1.381(10) . ?
C58 C89 1.388(9) . ?
C58 Al2 2.014(7) . ?
C59 C114 1.525(10) . ?
C59 P1 1.845(6) . ?
C60 F11 1.352(7) . ?
C60 C109 1.375(10) . ?
C60 C92 1.376(9) . ?
C61 C92 1.380(9) . ?
C61 C71 1.388(10) . ?
C61 Al2 1.992(7) . ?
C62 C94 1.369(9) . ?
C62 C76 1.384(10) . ?
C62 Al1 2.000(7) . ?
C63 F9 1.344(7) . ?
C63 C66 1.380(10) . ?
C64 C107 1.540(9) . ?
C64 P2 1.831(7) . ?
C65 F42 1.352(8) . ?
C65 C88 1.360(11) . ?
C65 C82 1.371(11) . ?
C66 F15 1.348(8) . ?
C67 C99 1.513(10) . ?
C68 C75 1.393(9) . ?
C68 Al1 2.006(6) . ?
C69 F14 1.367(8) . ?
C69 C101 1.384(10) . ?
C70 C105 1.366(11) . ?
C70 F19 1.373(8) . ?
C71 F16 1.364(7) . ?
C71 C91 1.371(10) . ?
C72 C85 1.535(9) . ?
C72 P4 1.836(7) . ?
C73 F13 1.361(7) . ?
C74 C115 1.505(10) . ?
C74 P2 1.843(7) . ?
C75 F6 1.340(7) . ?
C76 F17 1.352(8) . ?
C76 C87 1.375(10) . ?
C77 F12 1.333(7) . ?
C78 C117 1.542(10) . ?
C78 P3 1.829(7) . ?
C79 C93 1.531(10) . ?
C79 P1 1.848(6) . ?
C80 C103 1.526(10) . ?
C80 P7 1.833(7) . ?
C81 F22 1.340(8) . ?
C81 C87 1.367(10) . ?
C81 C84 1.380(11) . ?
C82 F27 1.329(9) . ?
C82 C105 1.381(11) . ?
C83 C86 1.515(9) . ?
C83 P3 1.833(7) . ?
C84 F25 1.341(8) . ?
C84 C94 1.394(10) . ?
C87 F49 1.354(8) . ?
C88 F24 1.364(8) . ?
C89 F20 1.359(8) . ?
C89 C113 1.374(11) . ?
C90 C98 1.537(10) . ?
C90 P8 1.833(8) . ?
C91 F28 1.353(8) . ?
C91 C109 1.370(10) . ?
C92 F21 1.360(8) . ?
C93 P2 1.859(7) . ?
C94 F40 1.371(8) . ?
C95 C118 1.522(11) . ?
C95 P8 1.833(7) . ?
C96 C104 1.533(10) . ?
C96 P3 1.844(6) . ?
C97 C108 1.511(10) . ?
C97 P1 1.834(7) . ?
C99 P4 1.826(7) . ?
C100 C119 1.536(10) . ?
C100 P5 1.816(8) . ?
C101 F41 1.338(8) . ?
C101 C111 1.372(10) . ?
C102 C112 1.517(11) . ?
C102 P6 1.848(7) . ?
C103 P8 1.853(7) . ?
C104 P4 1.848(7) . ?
C105 F43 1.365(8) . ?
C106 C110 1.545(11) . ?
C109 F29 1.345(8) . ?
C110 P7 1.808(8) . ?
C111 F23 1.334(8) . ?
C111 C113 1.380(11) . ?
C112 P5 1.857(8) . ?
C113 F26 1.355(8) . ?
C116 C122 1.466(12) . ?
C116 P6 1.876(8) . ?
C120 C121 1.520(11) . ?
C120 P5 1.834(8) . ?
C123 C125 1.504(12) . ?
C123 P6 1.793(9) . ?
C124 C126 1.526(10) . ?
C124 P7 1.851(8) . ?
N1 N2 1.170(7) . ?
N1 Mo1 1.868(5) . ?
N2 Al1 1.838(6) . ?
N3 N4 1.098(8) . ?
N3 Mo1 2.124(6) . ?
N5 N6 1.165(8) . ?
N5 Mo2 1.869(5) . ?
N6 Al2 1.844(7) . ?
N7 N8 1.106(8) . ?
N7 Mo2 2.130(6) . ?
P1 Mo1 2.4712(17) . ?
P2 Mo1 2.4646(16) . ?
P3 Mo1 2.4754(18) . ?
P4 Mo1 2.4700(16) . ?
P5 Mo2 2.4575(18) . ?
P6 Mo2 2.4677(19) . ?
P7 Mo2 2.4643(19) . ?
P8 Mo2 2.4831(17) . ?
